data_7110046
loop_
_publ_author_name
'Saad Makhseed'
'Miloslav Machacek'
'Waleed Alfadly'
'Ahmad Tuhl'
'Mickey Vinodh'
'Tomas Simunek'
'Veronika Novakova'
'Pavel Kubat'
'Emil Rudolf'
'Petr Zimcik'

_publ_section_title
;
 Water-soluble non-aggregating zinc phthalocyanine and in vitro studies
 for photodynamic therapy
;
_journal_name_full Chem.Commun.
_journal_page_first 11149
_journal_paper_doi 10.1039/c3cc44609c
_journal_volume 49
_journal_year 2013
_chemical_formula_moiety 'C38 H32 N10 O2'
_chemical_formula_sum 'C38 H32 N10 O2'
_chemical_formula_weight 660.74
_space_group_IT_number 2
_symmetry_cell_setting triclinic
_symmetry_Int_Tables_number 2
_symmetry_space_group_name_Hall '-P 1'
_symmetry_space_group_name_H-M 'P -1'
_atom_sites_solution_hydrogens geom
_atom_sites_solution_primary direct
_atom_sites_solution_secondary difmap
_cell_angle_alpha 100.335(7)
_cell_angle_beta 108.711(9)
_cell_angle_gamma 106.981(8)
_cell_formula_units_Z 2
_cell_length_a 10.415(4)
_cell_length_b 13.601(4)
_cell_length_c 15.135(5)
_cell_measurement_reflns_used 4165
_cell_measurement_temperature 150
_cell_measurement_theta_max 25.10
_cell_measurement_theta_min 3.13
_cell_volume 1851.7(11)
_computing_cell_refinement 'CrystalClear-SM Expert 2.0 r4'
_computing_data_collection 'CrystalClear-SM Expert 2.0 r4 (Rigaku, 2009)'
_computing_data_reduction 'CrystalClear-SM Expert 2.0 r4'
_computing_molecular_graphics 'CrystalStructure 4.0'
_computing_publication_material 'CrystalStructure 4.0 (Rigaku, 2010)'
_computing_structure_refinement 'SHELXL97 (Sheldrick, 2008)'
_computing_structure_solution 'SHELXS97 (Sheldrick, 2008)'
_diffrn_ambient_temperature 150
_diffrn_detector_area_resol_mean 10.000
_diffrn_measured_fraction_theta_full 0.995
_diffrn_measured_fraction_theta_max 0.995
_diffrn_measurement_device_type 'Rigaku R-AXIS RAPID'
_diffrn_measurement_method \w
_diffrn_radiation_type 'Mo K\a'
_diffrn_radiation_wavelength 0.71075
_diffrn_reflns_av_R_equivalents 0.0484
_diffrn_reflns_limit_h_max 12
_diffrn_reflns_limit_h_min -12
_diffrn_reflns_limit_k_max 14
_diffrn_reflns_limit_k_min -16
_diffrn_reflns_limit_l_max 18
_diffrn_reflns_limit_l_min -17
_diffrn_reflns_number 14293
_diffrn_reflns_theta_full 25.03
_diffrn_reflns_theta_max 25.03
_diffrn_standards_number 0
_exptl_absorpt_coefficient_mu 0.078
_exptl_absorpt_correction_T_max 0.985
_exptl_absorpt_correction_T_min 0.183
_exptl_absorpt_correction_type multi-scan
_exptl_absorpt_process_details 'ABSCOR (Rigaku, 1995)'
_exptl_crystal_colour Colorless
_exptl_crystal_density_diffrn 1.185
_exptl_crystal_density_method 'not measured'
_exptl_crystal_description Block
_exptl_crystal_F_000 692.00
_exptl_crystal_size_max 0.300
_exptl_crystal_size_mid 0.250
_exptl_crystal_size_min 0.200
_refine_diff_density_max 0.430
_refine_diff_density_min -0.600
_refine_ls_extinction_method none
_refine_ls_goodness_of_fit_ref 1.560
_refine_ls_hydrogen_treatment constr
_refine_ls_number_parameters 452
_refine_ls_number_reflns 6508
_refine_ls_number_restraints 475
_refine_ls_R_factor_gt 0.1423
_refine_ls_shift/su_max 0.005
_refine_ls_structure_factor_coef Fsqd
_refine_ls_weighting_details 'w = 1/[\s^2^(Fo^2^)+(0.2000P)^2^+0.0000P] where P=(Fo^2^+2Fc^2^)/3'
_refine_ls_weighting_scheme calc
_refine_ls_wR_factor_ref 0.4437
_reflns_number_gt 3849
_reflns_number_total 6508
_reflns_threshold_expression F^2^>2.0\s(F^2^)
_cod_data_source_file c3cc44609c.txt
_cod_data_source_block 2
_cod_database_code 7110046

loop_
_symmetry_equiv_pos_site_id
_symmetry_equiv_pos_as_xyz
1 +X,+Y,+Z
2 -X,-Y,-Z

loop_
_atom_site_label
_atom_site_type_symbol
_atom_site_fract_x
_atom_site_fract_y
_atom_site_fract_z
_atom_site_U_iso_or_equiv
_atom_site_adp_type
_atom_site_occupancy
_atom_site_symmetry_multiplicity
_atom_site_calc_flag
_atom_site_refinement_flags
O1 O 0.2937(4) 0.7392(3) 0.0994(3) 0.0527(10) Uani 1.0 2 d .
O2 O 0.5044(5) 0.8509(4) 0.2606(3) 0.0564(10) Uani 1.0 2 d .
N1 N 0.0332(6) 0.7979(4) 0.1458(3) 0.0522(11) Uani 1.0 2 d .
N2 N -0.1114(7) 0.7306(5) 0.2166(4) 0.0734(15) Uani 1.0 2 d .
N3 N 0.3730(6) 0.5767(5) -0.0515(5) 0.0736(15) Uani 1.0 2 d .
N4 N 0.5912(6) 0.6503(5) -0.0530(5) 0.0716(15) Uani 1.0 2 d .
N5 N 0.5700(9) 0.9174(6) -0.1500(5) 0.0927(19) Uani 1.0 2 d .
N6 N 0.9123(9) 1.0579(6) 0.0986(5) 0.100(3) Uani 1.0 2 d .
N7 N 0.6301(7) 1.1638(5) 0.4411(4) 0.0665(14) Uani 1.0 2 d .
N8 N 0.6391(9) 1.2825(6) 0.5642(6) 0.107(3) Uani 1.0 2 d .
N9 N 0.6654(6) 0.6330(4) 0.3645(4) 0.0602(13) Uani 1.0 2 d .
N10 N 0.7812(8) 0.5365(5) 0.4276(6) 0.0846(16) Uani 1.0 2 d .
C1 C 0.4099(6) 0.8086(4) 0.0914(4) 0.0473(12) Uani 1.0 2 d .
C2 C 0.4180(6) 0.8232(5) 0.0057(4) 0.0522(13) Uani 1.0 2 d .
C3 C 0.5465(7) 0.8885(5) 0.0068(4) 0.0517(13) Uani 1.0 2 d .
C4 C 0.6679(7) 0.9409(5) 0.0971(4) 0.0535(13) Uani 1.0 2 d .
C5 C 0.6564(6) 0.9295(5) 0.1808(4) 0.0497(13) Uani 1.0 2 d .
C6 C 0.5290(6) 0.8657(5) 0.1800(4) 0.0464(12) Uani 1.0 2 d .
C7 C 0.1643(7) 0.6834(5) 0.0165(5) 0.0575(14) Uani 1.0 2 d .
C8 C 0.0557(7) 0.7224(5) -0.0018(5) 0.0591(15) Uani 1.0 2 d .
C9 C -0.0745(7) 0.6629(7) -0.0812(5) 0.082(3) Uani 1.0 2 d .
C10 C -0.0947(8) 0.5625(8) -0.1388(7) 0.107(3) Uani 1.0 2 d .
C11 C 0.0146(8) 0.5254(7) -0.1156(6) 0.100(3) Uani 1.0 2 d .
C12 C 0.1496(8) 0.5830(6) -0.0384(6) 0.0775(19) Uani 1.0 2 d .
C13 C 0.0743(7) 0.8246(5) 0.0661(4) 0.0542(13) Uani 1.0 2 d .
C14 C 0.1198(8) 0.7834(5) 0.2272(5) 0.0639(15) Uani 1.0 2 d .
C15 C 0.0316(9) 0.7435(6) 0.2703(5) 0.0745(17) Uani 1.0 2 d .
C16 C -0.1000(8) 0.7657(5) 0.1425(5) 0.0635(15) Uani 1.0 2 d .
C17 C -0.2344(9) 0.4923(10) -0.2220(8) 0.140(4) Uani 1.0 2 d .
C18 C 0.2632(9) 0.5380(6) -0.0130(7) 0.087(2) Uani 1.0 2 d .
C19 C 0.3504(9) 0.5777(8) -0.1460(6) 0.100(3) Uani 1.0 2 d .
C20 C 0.4807(9) 0.6183(8) -0.1466(6) 0.094(3) Uani 1.0 2 d .
C21 C 0.5200(7) 0.6228(5) 0.0009(6) 0.0657(16) Uani 1.0 2 d .
C22 C 0.5576(8) 0.9034(6) -0.0807(5) 0.0664(16) Uani 1.0 2 d .
C23 C 0.8028(8) 1.0073(6) 0.0977(5) 0.0673(16) Uani 1.0 2 d .
C24 C 0.6244(7) 0.8892(5) 0.3505(4) 0.0522(13) Uani 1.0 2 d .
C25 C 0.6640(8) 0.9924(5) 0.4090(4) 0.0644(16) Uani 1.0 2 d .
C26 C 0.7733(8) 1.0235(5) 0.5008(5) 0.0637(16) Uani 1.0 2 d .
C27 C 0.8391(7) 0.9568(5) 0.5335(4) 0.0610(15) Uani 1.0 2 d .
C28 C 0.7963(7) 0.8544(5) 0.4722(4) 0.0562(14) Uani 1.0 2 d .
C29 C 0.6845(7) 0.8189(5) 0.3801(4) 0.0531(13) Uani 1.0 2 d .
C30 C 0.5836(10) 1.0625(6) 0.3722(5) 0.0785(19) Uani 1.0 2 d .
C31 C 0.7451(10) 1.2523(7) 0.4631(7) 0.090(2) Uani 1.0 2 d .
C32 C 0.7476(11) 1.3223(7) 0.5414(8) 0.103(3) Uani 1.0 2 d .
C33 C 0.5697(9) 1.1866(6) 0.5026(6) 0.0798(18) Uani 1.0 2 d .
C34 C 0.9615(8) 0.9920(6) 0.6344(5) 0.0713(18) Uani 1.0 2 d .
C35 C 0.6347(8) 0.7077(5) 0.3126(5) 0.0634(16) Uani 1.0 2 d .
C36 C 0.5956(8) 0.5874(6) 0.4153(5) 0.0690(16) Uani 1.0 2 d .
C37 C 0.6675(9) 0.5266(6) 0.4525(6) 0.0773(17) Uani 1.0 2 d .
C38 C 0.7777(9) 0.6002(6) 0.3754(6) 0.0733(17) Uani 1.0 2 d .
H2 H 0.3346 0.7880 -0.0542 0.0627 Uiso 1.0 2 calc R
H5 H 0.7385 0.9666 0.2412 0.0596 Uiso 1.0 2 calc R
H9 H -0.1506 0.6900 -0.0968 0.0985 Uiso 1.0 2 calc R
H11 H -0.0015 0.4562 -0.1542 0.1199 Uiso 1.0 2 calc R
H13A H 0.1772 0.8756 0.0930 0.0651 Uiso 1.0 2 calc R
H13B H 0.0112 0.8589 0.0307 0.0651 Uiso 1.0 2 calc R
H14 H 0.2218 0.7986 0.2489 0.0766 Uiso 1.0 2 calc R
H15 H 0.0626 0.7262 0.3298 0.0894 Uiso 1.0 2 calc R
H16 H -0.1807 0.7673 0.0916 0.0762 Uiso 1.0 2 calc R
H17A H -0.2150 0.4475 -0.2705 0.1680 Uiso 1.0 2 calc R
H17B H -0.2823 0.5371 -0.2522 0.1680 Uiso 1.0 2 calc R
H17C H -0.2984 0.4460 -0.1982 0.1680 Uiso 1.0 2 calc R
H18A H 0.3113 0.5574 0.0591 0.1050 Uiso 1.0 2 calc R
H18B H 0.2173 0.4583 -0.0391 0.1050 Uiso 1.0 2 calc R
H19 H 0.2590 0.5539 -0.1998 0.1204 Uiso 1.0 2 calc R
H20 H 0.4981 0.6250 -0.2035 0.1125 Uiso 1.0 2 calc R
H21 H 0.5656 0.6338 0.0691 0.0788 Uiso 1.0 2 calc R
H26 H 0.8038 1.0942 0.5428 0.0765 Uiso 1.0 2 calc R
H28 H 0.8440 0.8079 0.4933 0.0674 Uiso 1.0 2 calc R
H30A H 0.5975 1.0740 0.3126 0.0942 Uiso 1.0 2 calc R
H30B H 0.4777 1.0240 0.3536 0.0942 Uiso 1.0 2 calc R
H31 H 0.8112 1.2645 0.4315 0.1077 Uiso 1.0 2 calc R
H32 H 0.8212 1.3923 0.5750 0.1238 Uiso 1.0 2 calc R
H33 H 0.4831 1.1370 0.5018 0.0957 Uiso 1.0 2 calc R
H34A H 1.0060 0.9379 0.6392 0.0856 Uiso 1.0 2 calc R
H34B H 0.9214 0.9994 0.6845 0.0856 Uiso 1.0 2 calc R
H34C H 1.0357 1.0615 0.6444 0.0856 Uiso 1.0 2 calc R
H35A H 0.5280 0.6814 0.2738 0.0760 Uiso 1.0 2 calc R
H35B H 0.6840 0.7107 0.2666 0.0760 Uiso 1.0 2 calc R
H36 H 0.5123 0.5958 0.4236 0.0828 Uiso 1.0 2 calc R
H37 H 0.6408 0.4829 0.4911 0.0928 Uiso 1.0 2 calc R
H38 H 0.8467 0.6220 0.3473 0.0879 Uiso 1.0 2 calc R

loop_
_atom_site_aniso_label
_atom_site_aniso_U_11
_atom_site_aniso_U_22
_atom_site_aniso_U_33
_atom_site_aniso_U_12
_atom_site_aniso_U_13
_atom_site_aniso_U_23
O1 0.046(2) 0.046(2) 0.050(2) 0.0113(17) 0.0101(17) 0.0034(16)
O2 0.047(3) 0.066(3) 0.0392(19) 0.0133(19) 0.0079(16) 0.0089(17)
N1 0.057(3) 0.044(3) 0.042(3) 0.018(2) 0.011(2) -0.0008(18)
N2 0.087(4) 0.051(3) 0.064(3) 0.005(3) 0.037(3) -0.003(3)
N3 0.054(3) 0.054(3) 0.087(4) 0.014(3) 0.020(3) -0.013(3)
N4 0.056(3) 0.073(4) 0.072(4) 0.027(3) 0.015(3) 0.005(3)
N5 0.121(5) 0.106(5) 0.057(4) 0.055(4) 0.029(4) 0.026(4)
N6 0.091(5) 0.101(5) 0.076(4) -0.009(4) 0.032(4) 0.029(4)
N7 0.078(4) 0.056(3) 0.063(3) 0.029(3) 0.023(3) 0.017(3)
N8 0.087(5) 0.077(4) 0.115(5) 0.037(4) 0.011(4) -0.018(4)
N9 0.070(3) 0.044(3) 0.051(3) 0.011(3) 0.019(3) 0.005(2)
N10 0.085(4) 0.065(4) 0.116(5) 0.030(3) 0.051(4) 0.029(3)
C1 0.041(3) 0.037(3) 0.050(3) 0.012(2) 0.011(2) 0.000(2)
C2 0.046(3) 0.052(3) 0.040(3) 0.018(3) 0.003(3) -0.002(3)
C3 0.055(3) 0.046(3) 0.047(3) 0.022(3) 0.011(3) 0.009(3)
C4 0.051(3) 0.046(3) 0.049(3) 0.016(3) 0.009(3) 0.006(3)
C5 0.045(3) 0.045(3) 0.042(3) 0.009(3) 0.007(3) 0.003(3)
C6 0.047(3) 0.044(3) 0.037(3) 0.014(3) 0.009(2) 0.005(2)
C7 0.044(3) 0.038(3) 0.064(3) 0.004(3) 0.013(3) -0.008(3)
C8 0.041(3) 0.061(3) 0.051(3) 0.010(3) 0.011(3) -0.009(3)
C9 0.039(3) 0.096(5) 0.068(4) 0.010(3) 0.011(3) -0.030(4)
C10 0.048(4) 0.118(5) 0.085(5) -0.007(4) 0.022(3) -0.057(4)
C11 0.060(4) 0.081(4) 0.101(5) -0.009(3) 0.035(4) -0.054(4)
C12 0.054(3) 0.054(3) 0.098(4) 0.003(3) 0.036(3) -0.019(3)
C13 0.054(3) 0.050(3) 0.051(3) 0.021(3) 0.014(3) 0.007(3)
C14 0.080(4) 0.050(3) 0.047(3) 0.021(3) 0.016(3) 0.003(3)
C15 0.102(5) 0.052(4) 0.053(4) 0.020(4) 0.024(3) 0.003(3)
C16 0.071(4) 0.049(3) 0.050(3) 0.008(3) 0.023(3) -0.004(3)
C17 0.055(5) 0.156(8) 0.104(6) -0.017(5) 0.013(4) -0.071(6)
C18 0.071(4) 0.045(3) 0.127(5) 0.013(3) 0.044(4) -0.012(4)
C19 0.065(4) 0.127(6) 0.066(4) 0.030(4) 0.011(3) -0.030(4)
C20 0.065(4) 0.130(6) 0.066(4) 0.040(4) 0.014(3) -0.000(4)
C21 0.056(4) 0.052(4) 0.069(4) 0.024(3) 0.007(3) 0.001(3)
C22 0.086(4) 0.069(4) 0.048(3) 0.038(4) 0.024(3) 0.015(3)
C23 0.068(4) 0.065(4) 0.052(4) 0.007(3) 0.020(3) 0.017(3)
C24 0.054(3) 0.053(3) 0.037(3) 0.014(3) 0.011(3) 0.008(2)
C25 0.078(4) 0.057(3) 0.043(3) 0.024(3) 0.011(3) 0.006(3)
C26 0.077(4) 0.049(3) 0.046(3) 0.018(3) 0.011(3) 0.003(3)
C27 0.066(4) 0.053(3) 0.040(3) 0.014(3) 0.005(3) 0.001(3)
C28 0.055(4) 0.052(3) 0.045(3) 0.015(3) 0.008(3) 0.008(3)
C29 0.052(3) 0.048(3) 0.042(3) 0.011(3) 0.010(3) 0.004(3)
C30 0.098(5) 0.067(4) 0.053(4) 0.036(4) 0.010(3) 0.007(3)
C31 0.081(5) 0.070(4) 0.106(5) 0.021(4) 0.024(4) 0.035(4)
C32 0.091(5) 0.054(4) 0.124(6) 0.023(4) 0.003(5) 0.013(4)
C33 0.075(4) 0.069(4) 0.079(4) 0.024(3) 0.022(4) 0.007(3)
C34 0.071(4) 0.065(4) 0.045(3) 0.012(4) 0.000(3) 0.005(3)
C35 0.071(4) 0.044(3) 0.047(3) 0.004(3) 0.009(3) 0.004(3)
C36 0.070(4) 0.064(4) 0.066(4) 0.019(3) 0.025(3) 0.019(3)
C37 0.087(5) 0.064(4) 0.094(5) 0.033(4) 0.044(4) 0.031(3)
C38 0.086(4) 0.047(4) 0.095(5) 0.024(3) 0.048(4) 0.019(3)

loop_
_atom_type_symbol
_atom_type_description
_atom_type_scat_dispersion_real
_atom_type_scat_dispersion_imag
_atom_type_scat_source
C C 0.0033 0.0016
;
International Tables for Crystallography
(1992, Vol. C, Tables 4.2.6.8 and 6.1.1.4)
;
H H 0.0000 0.0000
;
International Tables for Crystallography
(1992, Vol. C, Table 6.1.1.4)
;
O O 0.0106 0.0060
;
International Tables for Crystallography
(1992, Vol. C, Tables 4.2.6.8 and 6.1.1.4)
;
N N 0.0061 0.0033
;
International Tables for Crystallography
(1992, Vol. C, Tables 4.2.6.8 and 6.1.1.4)
;

loop_
_geom_angle_atom_site_label_1
_geom_angle_atom_site_label_2
_geom_angle_atom_site_label_3
_geom_angle
_geom_angle_publ_flag
C1 O1 C7 119.3(5) yes
C6 O2 C24 118.4(5) yes
C13 N1 C14 126.3(7) yes
C13 N1 C16 125.2(5) yes
C14 N1 C16 107.5(6) yes
C15 N2 C16 102.4(7) yes
C18 N3 C19 127.6(6) yes
C18 N3 C21 126.0(7) yes
C19 N3 C21 106.3(7) yes
C20 N4 C21 103.5(6) yes
C30 N7 C31 128.9(9) yes
C30 N7 C33 125.4(7) yes
C31 N7 C33 105.5(7) yes
C32 N8 C33 103.5(9) yes
C35 N9 C36 127.9(7) yes
C35 N9 C38 125.7(7) yes
C36 N9 C38 106.3(7) yes
C37 N10 C38 105.3(8) yes
O1 C1 C2 125.6(4) yes
O1 C1 C6 114.2(6) yes
C2 C1 C6 120.2(6) yes
C1 C2 C3 119.8(5) yes
C2 C3 C4 118.8(6) yes
C2 C3 C22 120.6(5) yes
C4 C3 C22 120.5(6) yes
C3 C4 C5 120.6(6) yes
C3 C4 C23 118.7(6) yes
C5 C4 C23 120.7(5) yes
C4 C5 C6 120.6(5) yes
O2 C6 C1 114.9(5) yes
O2 C6 C5 125.3(4) yes
C1 C6 C5 119.8(6) yes
O1 C7 C8 119.6(6) yes
O1 C7 C12 116.5(6) yes
C8 C7 C12 123.6(5) yes
C7 C8 C9 118.6(7) yes
C7 C8 C13 120.4(5) yes
C9 C8 C13 120.9(7) yes
C8 C9 C10 120.1(8) yes
C9 C10 C11 119.0(6) yes
C9 C10 C17 122.7(9) yes
C11 C10 C17 118.2(9) yes
C10 C11 C12 123.5(8) yes
C7 C12 C11 115.0(8) yes
C7 C12 C18 123.0(6) yes
C11 C12 C18 121.8(7) yes
N1 C13 C8 108.0(6) yes
N1 C14 C15 105.6(7) yes
N2 C15 C14 110.9(7) yes
N1 C16 N2 113.5(7) yes
N3 C18 C12 112.4(8) yes
N3 C19 C20 106.0(7) yes
N4 C20 C19 111.7(9) yes
N3 C21 N4 112.4(7) yes
N5 C22 C3 178.3(7) yes
N6 C23 C4 177.9(10) yes
O2 C24 C25 118.2(6) yes
O2 C24 C29 117.9(5) yes
C25 C24 C29 123.4(5) yes
C24 C25 C26 116.6(7) yes
C24 C25 C30 119.6(5) yes
C26 C25 C30 123.8(6) yes
C25 C26 C27 122.4(6) yes
C26 C27 C28 118.9(5) yes
C26 C27 C34 122.2(6) yes
C28 C27 C34 118.8(7) yes
C27 C28 C29 120.6(7) yes
C24 C29 C28 118.0(6) yes
C24 C29 C35 120.3(5) yes
C28 C29 C35 121.7(7) yes
N7 C30 C25 113.6(6) yes
N7 C31 C32 104.7(10) yes
N8 C32 C31 112.3(8) yes
N7 C33 N8 113.9(8) yes
N9 C35 C29 112.3(5) yes
N9 C36 C37 105.7(8) yes
N10 C37 C36 110.4(9) yes
N9 C38 N10 112.4(9) yes
C1 C2 H2 120.105 no
C3 C2 H2 120.123 no
C4 C5 H5 119.702 no
C6 C5 H5 119.713 no
C8 C9 H9 119.949 no
C10 C9 H9 119.933 no
C10 C11 H11 118.238 no
C12 C11 H11 118.246 no
N1 C13 H13A 110.120 no
N1 C13 H13B 110.107 no
C8 C13 H13A 110.116 no
C8 C13 H13B 110.110 no
H13A C13 H13B 108.431 no
N1 C14 H14 127.179 no
C15 C14 H14 127.179 no
N2 C15 H15 124.552 no
C14 C15 H15 124.551 no
N1 C16 H16 123.230 no
N2 C16 H16 123.226 no
C10 C17 H17A 109.472 no
C10 C17 H17B 109.468 no
C10 C17 H17C 109.474 no
H17A C17 H17B 109.472 no
H17A C17 H17C 109.465 no
H17B C17 H17C 109.476 no
N3 C18 H18A 109.134 no
N3 C18 H18B 109.126 no
C12 C18 H18A 109.129 no
C12 C18 H18B 109.132 no
H18A C18 H18B 107.850 no
N3 C19 H19 127.014 no
C20 C19 H19 127.003 no
N4 C20 H20 124.161 no
C19 C20 H20 124.161 no
N3 C21 H21 123.814 no
N4 C21 H21 123.820 no
C25 C26 H26 118.790 no
C27 C26 H26 118.800 no
C27 C28 H28 119.679 no
C29 C28 H28 119.688 no
N7 C30 H30A 108.833 no
N7 C30 H30B 108.837 no
C25 C30 H30A 108.840 no
C25 C30 H30B 108.833 no
H30A C30 H30B 107.699 no
N7 C31 H31 127.667 no
C32 C31 H31 127.673 no
N8 C32 H32 123.866 no
C31 C32 H32 123.862 no
N7 C33 H33 123.032 no
N8 C33 H33 123.038 no
C27 C34 H34A 109.472 no
C27 C34 H34B 109.472 no
C27 C34 H34C 109.476 no
H34A C34 H34B 109.464 no
H34A C34 H34C 109.472 no
H34B C34 H34C 109.472 no
N9 C35 H35A 109.143 no
N9 C35 H35B 109.151 no
C29 C35 H35A 109.139 no
C29 C35 H35B 109.140 no
H35A C35 H35B 107.862 no
N9 C36 H36 127.159 no
C37 C36 H36 127.179 no
N10 C37 H37 124.805 no
C36 C37 H37 124.798 no
N9 C38 H38 123.816 no
N10 C38 H38 123.799 no

loop_
_geom_bond_atom_site_label_1
_geom_bond_atom_site_label_2
_geom_bond_distance
_geom_bond_publ_flag
O1 C1 1.356(8) yes
O1 C7 1.394(6) yes
O2 C6 1.361(8) yes
O2 C24 1.400(6) yes
N1 C13 1.473(9) yes
N1 C14 1.359(9) yes
N1 C16 1.308(10) yes
N2 C15 1.390(11) yes
N2 C16 1.321(11) yes
N3 C18 1.453(13) yes
N3 C19 1.377(12) yes
N3 C21 1.359(8) yes
N4 C20 1.400(9) yes
N4 C21 1.299(12) yes
N5 C22 1.139(11) yes
N6 C23 1.141(12) yes
N7 C30 1.411(9) yes
N7 C31 1.324(10) yes
N7 C33 1.321(13) yes
N8 C32 1.284(16) yes
N8 C33 1.294(10) yes
N9 C35 1.438(9) yes
N9 C36 1.331(11) yes
N9 C38 1.342(12) yes
N10 C37 1.332(14) yes
N10 C38 1.273(12) yes
C1 C2 1.371(10) yes
C1 C6 1.391(6) yes
C2 C3 1.366(9) yes
C3 C4 1.411(7) yes
C3 C22 1.410(11) yes
C4 C5 1.343(10) yes
C4 C23 1.427(10) yes
C5 C6 1.351(9) yes
C7 C8 1.357(11) yes
C7 C12 1.402(10) yes
C8 C9 1.379(7) yes
C8 C13 1.493(9) yes
C9 C10 1.398(13) yes
C10 C11 1.347(14) yes
C10 C17 1.482(10) yes
C11 C12 1.389(9) yes
C12 C18 1.463(12) yes
C14 C15 1.337(13) yes
C19 C20 1.311(13) yes
C24 C25 1.381(9) yes
C24 C29 1.353(10) yes
C25 C26 1.379(8) yes
C25 C30 1.509(13) yes
C26 C27 1.359(11) yes
C27 C28 1.381(9) yes
C27 C34 1.522(8) yes
C28 C29 1.386(7) yes
C29 C35 1.499(8) yes
C31 C32 1.368(15) yes
C36 C37 1.349(13) yes
C2 H2 0.950 no
C5 H5 0.950 no
C9 H9 0.950 no
C11 H11 0.950 no
C13 H13A 0.990 no
C13 H13B 0.990 no
C14 H14 0.950 no
C15 H15 0.950 no
C16 H16 0.950 no
C17 H17A 0.980 no
C17 H17B 0.980 no
C17 H17C 0.980 no
C18 H18A 0.990 no
C18 H18B 0.990 no
C19 H19 0.950 no
C20 H20 0.950 no
C21 H21 0.950 no
C26 H26 0.950 no
C28 H28 0.950 no
C30 H30A 0.990 no
C30 H30B 0.990 no
C31 H31 0.950 no
C32 H32 0.950 no
C33 H33 0.950 no
C34 H34A 0.980 no
C34 H34B 0.980 no
C34 H34C 0.980 no
C35 H35A 0.990 no
C35 H35B 0.990 no
C36 H36 0.950 no
C37 H37 0.950 no
C38 H38 0.950 no

loop_
_geom_contact_atom_site_label_1
_geom_contact_atom_site_label_2
_geom_contact_distance
_geom_contact_publ_flag
_geom_contact_site_symmetry_2
O1 O2 2.522(5) no .
O1 N1 3.282(8) no .
O1 N3 3.355(9) no .
O1 C5 3.556(7) no .
O1 C13 2.800(9) no .
O1 C14 3.137(10) no .
O1 C18 2.822(9) no .
O2 C2 3.589(8) no .
O2 C30 2.791(9) no .
O2 C35 2.769(9) no .
N1 C7 3.160(10) no .
N1 C9 3.240(9) no .
N3 C1 3.330(9) no .
N3 C2 3.161(9) no .
N3 C7 3.260(11) no .
N3 C11 3.358(11) no .
N4 C2 3.511(11) no .
N4 C3 3.410(10) no .
N5 C2 3.463(11) no .
N5 C4 3.472(10) no .
N5 C23 3.495(9) no .
N6 C3 3.476(9) no .
N6 C5 3.448(11) no .
N6 C22 3.523(9) no .
N7 C26 2.845(11) no .
N8 C30 3.539(12) no .
N9 C28 2.828(7) no .
N10 C35 3.550(11) no .
C1 C4 2.727(9) no .
C1 C8 3.243(8) no .
C1 C12 3.192(7) no .
C1 C13 3.468(10) no .
C1 C18 3.385(9) no .
C1 C21 3.322(11) no .
C2 C5 2.754(7) no .
C2 C7 2.842(9) no .
C2 C8 3.575(10) no .
C2 C12 3.408(9) no .
C2 C19 3.428(12) no .
C2 C21 3.198(11) no .
C3 C6 2.750(9) no .
C3 C21 3.525(10) no .
C5 C24 2.820(10) no .
C5 C25 3.374(10) no .
C5 C29 3.572(9) no .
C5 C30 3.544(12) no .
C6 C25 3.205(8) no .
C6 C29 3.217(9) no .
C6 C30 3.348(10) no .
C6 C35 3.372(10) no .
C7 C10 2.731(8) no .
C7 C14 3.464(11) no .
C8 C11 2.744(11) no .
C8 C14 3.210(10) no .
C8 C16 3.180(12) no .
C9 C12 2.794(12) no .
C9 C16 3.547(12) no .
C11 C19 3.555(14) no .
C12 C19 3.043(15) no .
C12 C21 3.567(11) no .
C13 C15 3.576(11) no .
C18 C20 3.564(15) no .
C22 C23 2.812(8) no .
C24 C27 2.726(8) no .
C25 C28 2.765(11) no .
C25 C31 3.263(11) no .
C25 C33 3.318(13) no .
C26 C29 2.744(9) no .
C26 C31 3.340(13) no .
C26 C33 3.490(13) no .
C28 C36 3.405(9) no .
C28 C38 3.427(10) no .
C29 C36 3.205(10) no .
C29 C38 3.383(11) no .
C30 C32 3.518(11) no .
C35 C37 3.545(12) no .
N2 C35 3.369(12) no 1_455
N2 C38 3.517(12) no 1_455
N3 C21 3.340(11) no 2_665
N4 C16 3.293(8) no 1_655
N4 C18 3.474(12) no 2_665
N5 C1 3.599(11) no 2_675
N5 C5 3.553(12) no 2_675
N5 C6 3.453(12) no 2_675
N5 C30 3.328(11) no 2_675
N6 C8 3.533(12) no 2_675
N6 C13 3.210(11) no 2_675
N8 C17 3.480(13) no 1_666
N8 C36 3.467(14) no 2_676
C1 N5 3.599(11) no 2_675
C2 C22 3.596(10) no 2_675
C3 C3 3.462(10) no 2_675
C3 C22 3.445(11) no 2_675
C4 C22 3.575(12) no 2_675
C5 N5 3.553(12) no 2_675
C6 N5 3.453(12) no 2_675
C8 N6 3.533(12) no 2_675
C10 C18 3.541(15) no 2_565
C11 C12 3.585(14) no 2_565
C12 C11 3.585(14) no 2_565
C13 N6 3.210(11) no 2_675
C15 C32 3.481(14) no 2_676
C15 C34 3.598(11) no 2_676
C16 N4 3.293(8) no 1_455
C16 C21 3.550(9) no 1_455
C17 N8 3.480(13) no 1_444
C18 N4 3.474(12) no 2_665
C18 C10 3.541(15) no 2_565
C18 C21 3.561(12) no 2_665
C19 C38 3.438(11) no 2_665
C21 N3 3.340(11) no 2_665
C21 C16 3.550(9) no 1_655
C21 C18 3.561(12) no 2_665
C21 C21 3.239(10) no 2_665
C22 C2 3.596(10) no 2_675
C22 C3 3.445(11) no 2_675
C22 C4 3.575(12) no 2_675
C24 C33 3.546(12) no 2_676
C30 N5 3.328(11) no 2_675
C32 C15 3.481(14) no 2_676
C32 C37 3.493(14) no 1_565
C33 C24 3.546(12) no 2_676
C34 C15 3.598(11) no 2_676
C35 N2 3.369(12) no 1_655
C36 N8 3.467(14) no 2_676
C37 C32 3.493(14) no 1_545
C38 N2 3.517(12) no 1_655
C38 C19 3.438(11) no 2_665
O1 H2 2.6551 no .
O1 H13A 2.4945 no .
O1 H14 2.6669 no .
O1 H18A 2.5133 no .
O1 H35A 3.3581 no .
O2 H5 2.6243 no .
O2 H14 2.7562 no .
O2 H30A 2.7751 no .
O2 H30B 2.6538 no .
O2 H35A 2.4258 no .
O2 H35B 3.0304 no .
N1 H9 3.3494 no .
N1 H15 3.0655 no .
N2 H14 3.1645 no .
N3 H2 3.0207 no .
N3 H11 3.4321 no .
N3 H20 3.0647 no .
N4 H19 3.1623 no .
N5 H2 3.4477 no .
N6 H5 3.4108 no .
N7 H26 2.5042 no .
N7 H32 3.0438 no .
N8 H26 3.4969 no .
N8 H31 3.1130 no .
N9 H28 2.5183 no .
N9 H37 3.0520 no .
N10 H28 3.4499 no .
N10 H36 3.1183 no .
C1 H5 3.2322 no .
C1 H13A 2.8327 no .
C1 H14 3.5348 no .
C1 H18A 3.1618 no .
C1 H21 3.2728 no .
C1 H35A 3.5926 no .
C2 H13A 3.3730 no .
C2 H21 3.4886 no .
C3 H5 3.2513 no .
C4 H2 3.2552 no .
C5 H30A 2.8810 no .
C5 H35B 3.5020 no .
C6 H2 3.2528 no .
C6 H13A 3.5256 no .
C6 H14 3.5961 no .
C6 H21 3.4818 no .
C6 H30A 2.9028 no .
C6 H30B 3.3714 no .
C6 H35A 3.0936 no .
C6 H35B 3.2231 no .
C7 H2 2.5692 no .
C7 H9 3.2126 no .
C7 H11 3.2181 no .
C7 H13A 2.6083 no .
C7 H13B 3.2479 no .
C7 H14 3.3631 no .
C7 H18A 2.6441 no .
C7 H18B 3.2774 no .
C8 H2 3.1746 no .
C8 H14 3.4343 no .
C8 H16 3.3520 no .
C9 H11 3.2195 no .
C9 H13A 3.2556 no .
C9 H13B 2.6073 no .
C9 H16 3.3953 no .
C9 H17A 3.2749 no .
C9 H17B 2.6383 no .
C9 H17C 2.9551 no .
C11 H9 3.2225 no .
C11 H17A 2.5229 no .
C11 H17B 3.1881 no .
C11 H17C 2.8640 no .
C11 H18A 3.2081 no .
C11 H18B 2.5625 no .
C11 H19 3.1515 no .
C12 H2 2.9892 no .
C12 H19 3.0203 no .
C13 H9 2.6624 no .
C13 H14 2.8425 no .
C13 H16 2.7146 no .
C14 H13A 2.7031 no .
C14 H13B 3.2854 no .
C14 H16 3.0617 no .
C15 H16 3.0348 no .
C16 H9 3.4021 no .
C16 H13A 3.2245 no .
C16 H13B 2.6419 no .
C16 H14 3.0703 no .
C16 H15 3.0313 no .
C17 H9 2.7055 no .
C17 H11 2.5412 no .
C18 H2 3.4764 no .
C18 H11 2.6421 no .
C18 H19 2.8620 no .
C18 H21 2.7697 no .
C19 H2 3.0215 no .
C19 H11 3.5040 no .
C19 H18A 3.3064 no .
C19 H18B 2.8706 no .
C19 H21 3.1030 no .
C20 H2 3.4437 no .
C20 H21 3.0448 no .
C21 H2 3.4119 no .
C21 H18A 2.5843 no .
C21 H18B 3.0795 no .
C21 H19 3.1123 no .
C21 H20 3.0338 no .
C22 H2 2.5908 no .
C23 H5 2.5736 no .
C24 H5 2.5320 no .
C24 H26 3.2087 no .
C24 H28 3.2070 no .
C24 H30A 2.7487 no .
C24 H30B 2.7108 no .
C24 H35A 2.6003 no .
C24 H35B 2.8589 no .
C25 H5 2.8768 no .
C25 H31 3.4718 no .
C25 H33 3.5006 no .
C26 H28 3.2166 no .
C26 H30A 3.1678 no .
C26 H30B 3.1719 no .
C26 H31 3.5688 no .
C26 H34A 3.2992 no .
C26 H34B 2.8432 no .
C26 H34C 2.7238 no .
C28 H26 3.2149 no .
C28 H34A 2.5358 no .
C28 H34B 3.0745 no .
C28 H34C 3.1679 no .
C28 H35A 3.2560 no .
C28 H35B 3.0032 no .
C29 H5 3.2216 no .
C29 H36 3.3391 no .
C30 H5 3.2537 no .
C30 H26 2.7092 no .
C30 H31 2.8132 no .
C30 H33 2.6818 no .
C31 H26 2.7701 no .
C31 H30A 2.6505 no .
C31 H30B 3.2065 no .
C31 H33 3.0169 no .
C32 H26 3.3222 no .
C32 H33 2.9398 no .
C33 H26 3.0001 no .
C33 H30A 3.1487 no .
C33 H30B 2.5459 no .
C33 H31 3.0324 no .
C33 H32 2.9439 no .
C34 H26 2.6671 no .
C34 H28 2.6346 no .
C35 H21 3.4148 no .
C35 H28 2.6815 no .
C35 H36 2.8134 no .
C35 H38 2.7368 no .
C36 H28 3.0535 no .
C36 H35A 2.6942 no .
C36 H35B 3.2427 no .
C36 H38 3.0503 no .
C37 H28 3.5665 no .
C37 H38 2.9898 no .
C38 H28 2.8112 no .
C38 H35A 3.1726 no .
C38 H35B 2.5765 no .
C38 H36 3.0633 no .
C38 H37 2.9863 no .
H2 H13A 3.4063 no .
H2 H19 3.2424 no .
H5 H30A 2.6768 no .
H5 H35B 3.4702 no .
H9 H13A 3.5149 no .
H9 H13B 2.4296 no .
H9 H16 3.0048 no .
H9 H17A 3.5650 no .
H9 H17B 2.4990 no .
H9 H17C 3.0681 no .
H11 H17A 2.3051 no .
H11 H17B 3.4127 no .
H11 H17C 2.9014 no .
H11 H18A 3.4595 no .
H11 H18B 2.3715 no .
H11 H19 3.0053 no .
H13A H14 2.7101 no .
H13A H16 3.5776 no .
H13B H16 2.5567 no .
H14 H15 2.4497 no .
H14 H30B 3.1287 no .
H18A H21 2.4895 no .
H18A H35A 3.0983 no .
H18B H19 3.0458 no .
H18B H21 3.3562 no .
H19 H20 2.4173 no .
H21 H35A 3.2212 no .
H21 H35B 2.7032 no .
H26 H30A 3.3683 no .
H26 H30B 3.3959 no .
H26 H31 3.0953 no .
H26 H33 3.4364 no .
H26 H34A 3.5840 no .
H26 H34B 2.8266 no .
H26 H34C 2.6246 no .
H28 H34A 2.3055 no .
H28 H34B 3.2217 no .
H28 H34C 3.3655 no .
H28 H35A 3.5289 no .
H28 H35B 3.1173 no .
H28 H36 3.4807 no .
H28 H38 3.0580 no .
H30A H31 2.7004 no .
H30A H33 3.5009 no .
H30B H33 2.4550 no .
H31 H32 2.4786 no .
H35A H36 2.7557 no .
H35A H38 3.5249 no .
H35B H38 2.4930 no .
H36 H37 2.4657 no .
O1 H17C 3.1567 no 2_565
O2 H33 3.5292 no 2_676
N1 H11 3.4035 no 2_565
N1 H18B 3.3947 no 2_565
N1 H34B 3.2154 no 2_676
N2 H11 3.2143 no 2_565
N2 H18B 3.0008 no 2_565
N2 H21 3.0945 no 1_455
N2 H34B 3.3948 no 2_676
N2 H34C 2.9231 no 2_676
N2 H35B 2.4400 no 1_455
N2 H38 2.7405 no 1_455
N3 H21 3.0949 no 2_665
N4 H9 2.8970 no 1_655
N4 H16 2.4844 no 1_655
N4 H18A 3.2660 no 2_665
N4 H18B 2.9637 no 2_665
N5 H13A 2.9903 no 2_675
N5 H30A 2.5649 no 2_675
N5 H30B 3.2414 no 2_675
N6 H13A 3.1300 no 2_675
N6 H13B 3.2793 no 1_655
N6 H13B 2.6483 no 2_675
N6 H34B 3.5280 no 2_776
N7 H15 3.5673 no 2_676
N8 H14 3.2779 no 2_676
N8 H15 3.0538 no 2_676
N8 H17A 2.6753 no 1_666
N8 H35A 3.4773 no 2_676
N8 H36 2.6195 no 2_676
N8 H37 3.1169 no 1_565
N9 H17C 3.5437 no 2_565
N9 H20 3.4550 no 2_665
N10 H19 3.2903 no 2_665
N10 H20 3.4721 no 2_665
N10 H32 3.2334 no 1_545
C4 H16 3.2018 no 1_655
C5 H16 3.4859 no 1_655
C5 H34A 3.3797 no 2_776
C5 H34C 3.3921 no 2_776
C7 H11 3.5535 no 2_565
C8 H18B 3.4790 no 2_565
C9 H18A 3.4265 no 2_565
C9 H18B 3.1029 no 2_565
C10 H18A 3.0832 no 2_565
C10 H18B 3.3513 no 2_565
C12 H17C 3.5623 no 2_565
C14 H11 2.9753 no 2_565
C14 H26 3.2995 no 2_676
C14 H34B 3.2226 no 2_676
C15 H11 2.8289 no 2_565
C15 H26 2.8716 no 2_676
C15 H32 3.4831 no 2_676
C15 H34B 3.2963 no 2_676
C15 H34C 3.1042 no 2_676
C15 H35B 3.4963 no 1_455
C15 H38 2.8400 no 1_455
C16 H11 3.4915 no 2_565
C16 H18B 2.8482 no 2_565
C16 H21 3.1208 no 1_455
C16 H34B 3.3059 no 2_676
C16 H34C 3.3701 no 2_676
C16 H35B 3.3732 no 1_455
C17 H18A 2.9527 no 2_565
C17 H32 3.4248 no 1_444
C17 H35A 3.0207 no 2_565
C17 H36 3.1812 no 2_565
C18 H17C 3.0578 no 2_565
C18 H21 3.4717 no 2_665
C19 H21 3.5233 no 2_665
C19 H38 3.2621 no 2_665
C20 H9 3.4579 no 1_655
C21 H16 2.8584 no 1_655
C21 H18A 3.5588 no 2_665
C21 H18B 3.1653 no 2_665
C21 H21 3.2169 no 2_665
C22 H13A 3.5187 no 2_675
C22 H30A 3.4729 no 2_675
C23 H2 3.5514 no 2_675
C23 H13A 3.5710 no 2_675
C23 H13B 3.5305 no 2_675
C23 H16 3.3049 no 1_655
C24 H33 2.8348 no 2_676
C24 H34C 3.3773 no 2_776
C25 H33 2.8059 no 2_676
C26 H15 3.4267 no 2_676
C26 H33 2.8973 no 2_676
C26 H34A 3.5873 no 2_776
C27 H33 3.0465 no 2_676
C27 H34C 3.3478 no 2_776
C28 H33 3.0917 no 2_676
C28 H34C 3.0022 no 2_776
C29 H33 2.9726 no 2_676
C29 H34C 3.0680 no 2_776
C31 H15 3.0366 no 2_676
C32 H15 2.6252 no 2_676
C32 H17A 2.8839 no 1_666
C32 H36 3.3649 no 2_676
C32 H37 2.8394 no 1_565
C33 H15 3.5414 no 2_676
C33 H36 3.4119 no 2_676
C34 H5 2.9058 no 2_776
C35 H17C 3.1881 no 2_565
C36 H17B 3.1161 no 2_565
C36 H17C 3.5632 no 2_565
C36 H20 3.5494 no 2_665
C36 H37 3.2142 no 2_666
C37 H20 3.5208 no 2_665
C37 H32 3.2185 no 1_545
C37 H36 3.3685 no 2_666
C37 H37 3.5512 no 2_666
C38 H15 3.3144 no 1_655
C38 H19 2.9133 no 2_665
C38 H20 3.4075 no 2_665
H2 C23 3.5514 no 2_675
H5 C34 2.9058 no 2_776
H5 H34A 2.4677 no 2_776
H5 H34B 3.2137 no 2_776
H5 H34C 2.6116 no 2_776
H9 N4 2.8970 no 1_455
H9 C20 3.4579 no 1_455
H9 H18A 3.5304 no 2_565
H9 H18B 3.2209 no 2_565
H9 H20 3.2536 no 1_455
H11 N1 3.4035 no 2_565
H11 N2 3.2143 no 2_565
H11 C7 3.5535 no 2_565
H11 C14 2.9753 no 2_565
H11 C15 2.8289 no 2_565
H11 C16 3.4915 no 2_565
H11 H14 3.2852 no 2_565
H11 H15 3.0417 no 2_565
H13A N5 2.9903 no 2_675
H13A N6 3.1300 no 2_675
H13A C22 3.5187 no 2_675
H13A C23 3.5710 no 2_675
H13B N6 3.2793 no 1_455
H13B N6 2.6483 no 2_675
H13B C23 3.5305 no 2_675
H14 N8 3.2779 no 2_676
H14 H11 3.2852 no 2_565
H14 H17A 3.4027 no 2_565
H14 H26 3.3539 no 2_676
H15 N7 3.5673 no 2_676
H15 N8 3.0538 no 2_676
H15 C26 3.4267 no 2_676
H15 C31 3.0366 no 2_676
H15 C32 2.6252 no 2_676
H15 C33 3.5414 no 2_676
H15 C38 3.3144 no 1_455
H15 H11 3.0417 no 2_565
H15 H17A 3.3528 no 2_565
H15 H26 2.4948 no 2_676
H15 H31 3.3886 no 2_676
H15 H32 2.6430 no 2_676
H15 H34C 3.3351 no 2_676
H15 H38 2.4059 no 1_455
H16 N4 2.4844 no 1_455
H16 C4 3.2018 no 1_455
H16 C5 3.4859 no 1_455
H16 C21 2.8584 no 1_455
H16 C23 3.3049 no 1_455
H16 H18B 2.9062 no 2_565
H16 H21 2.6065 no 1_455
H16 H35B 3.4753 no 1_455
H17A N8 2.6753 no 1_444
H17A C32 2.8839 no 1_444
H17A H14 3.4027 no 2_565
H17A H15 3.3528 no 2_565
H17A H32 2.5041 no 1_444
H17A H35A 3.1988 no 2_565
H17A H36 3.0249 no 2_565
H17B C36 3.1161 no 2_565
H17B H18A 3.4594 no 2_565
H17B H20 3.0924 no 1_455
H17B H35A 3.1876 no 2_565
H17B H36 2.7455 no 2_565
H17B H37 3.5940 no 1_454
H17C O1 3.1567 no 2_565
H17C N9 3.5437 no 2_565
H17C C12 3.5623 no 2_565
H17C C18 3.0578 no 2_565
H17C C35 3.1881 no 2_565
H17C C36 3.5632 no 2_565
H17C H18A 2.1594 no 2_565
H17C H18B 3.3229 no 2_565
H17C H35A 2.2676 no 2_565
H17C H36 3.2570 no 2_565
H18A N4 3.2660 no 2_665
H18A C9 3.4265 no 2_565
H18A C10 3.0832 no 2_565
H18A C17 2.9527 no 2_565
H18A C21 3.5588 no 2_665
H18A H9 3.5304 no 2_565
H18A H17B 3.4594 no 2_565
H18A H17C 2.1594 no 2_565
H18B N1 3.3947 no 2_565
H18B N2 3.0008 no 2_565
H18B N4 2.9637 no 2_665
H18B C8 3.4790 no 2_565
H18B C9 3.1029 no 2_565
H18B C10 3.3513 no 2_565
H18B C16 2.8482 no 2_565
H18B C21 3.1653 no 2_665
H18B H9 3.2209 no 2_565
H18B H16 2.9062 no 2_565
H18B H17C 3.3229 no 2_565
H18B H21 3.0003 no 2_665
H19 N10 3.2903 no 2_665
H19 C38 2.9133 no 2_665
H19 H38 2.6254 no 2_665
H20 N9 3.4550 no 2_665
H20 N10 3.4721 no 2_665
H20 C36 3.5494 no 2_665
H20 C37 3.5208 no 2_665
H20 C38 3.4075 no 2_665
H20 H9 3.2536 no 1_655
H20 H17B 3.0924 no 1_655
H21 N2 3.0945 no 1_655
H21 N3 3.0949 no 2_665
H21 C16 3.1208 no 1_655
H21 C18 3.4717 no 2_665
H21 C19 3.5233 no 2_665
H21 C21 3.2169 no 2_665
H21 H16 2.6065 no 1_655
H21 H18B 3.0003 no 2_665
H21 H21 3.4662 no 2_665
H26 C14 3.2995 no 2_676
H26 C15 2.8716 no 2_676
H26 H14 3.3539 no 2_676
H26 H15 2.4948 no 2_676
H26 H33 3.4244 no 2_676
H28 H34C 3.2815 no 2_776
H30A N5 2.5649 no 2_675
H30A C22 3.4729 no 2_675
H30B N5 3.2414 no 2_675
H30B H33 3.3796 no 2_676
H31 H15 3.3886 no 2_676
H32 N10 3.2334 no 1_565
H32 C15 3.4831 no 2_676
H32 C17 3.4248 no 1_666
H32 C37 3.2185 no 1_565
H32 H15 2.6430 no 2_676
H32 H17A 2.5041 no 1_666
H32 H36 3.5312 no 2_676
H32 H37 2.6548 no 1_565
H32 H38 3.3534 no 2_776
H33 O2 3.5292 no 2_676
H33 C24 2.8348 no 2_676
H33 C25 2.8059 no 2_676
H33 C26 2.8973 no 2_676
H33 C27 3.0465 no 2_676
H33 C28 3.0917 no 2_676
H33 C29 2.9726 no 2_676
H33 H26 3.4244 no 2_676
H33 H30B 3.3796 no 2_676
H33 H36 3.5888 no 2_676
H34A C5 3.3797 no 2_776
H34A C26 3.5873 no 2_776
H34A H5 2.4677 no 2_776
H34B N1 3.2154 no 2_676
H34B N2 3.3948 no 2_676
H34B N6 3.5280 no 2_776
H34B C14 3.2226 no 2_676
H34B C15 3.2963 no 2_676
H34B C16 3.3059 no 2_676
H34B H5 3.2137 no 2_776
H34C N2 2.9231 no 2_676
H34C C5 3.3921 no 2_776
H34C C15 3.1042 no 2_676
H34C C16 3.3701 no 2_676
H34C C24 3.3773 no 2_776
H34C C27 3.3478 no 2_776
H34C C28 3.0022 no 2_776
H34C C29 3.0680 no 2_776
H34C H5 2.6116 no 2_776
H34C H15 3.3351 no 2_676
H34C H28 3.2815 no 2_776
H34C H35B 3.2607 no 2_776
H35A N8 3.4773 no 2_676
H35A C17 3.0207 no 2_565
H35A H17A 3.1988 no 2_565
H35A H17B 3.1876 no 2_565
H35A H17C 2.2676 no 2_565
H35B N2 2.4400 no 1_655
H35B C15 3.4963 no 1_655
H35B C16 3.3732 no 1_655
H35B H16 3.4753 no 1_655
H35B H34C 3.2607 no 2_776
H36 N8 2.6195 no 2_676
H36 C17 3.1812 no 2_565
H36 C32 3.3649 no 2_676
H36 C33 3.4119 no 2_676
H36 C37 3.3685 no 2_666
H36 H17A 3.0249 no 2_565
H36 H17B 2.7455 no 2_565
H36 H17C 3.2570 no 2_565
H36 H32 3.5312 no 2_676
H36 H33 3.5888 no 2_676
H36 H37 2.4859 no 2_666
H37 N8 3.1169 no 1_545
H37 C32 2.8394 no 1_545
H37 C36 3.2142 no 2_666
H37 C37 3.5512 no 2_666
H37 H17B 3.5940 no 1_656
H37 H32 2.6548 no 1_545
H37 H36 2.4859 no 2_666
H37 H37 3.1865 no 2_666
H38 N2 2.7405 no 1_655
H38 C15 2.8400 no 1_655
H38 C19 3.2621 no 2_665
H38 H15 2.4059 no 1_655
H38 H19 2.6254 no 2_665
H38 H32 3.3534 no 2_776

loop_
_geom_torsion_atom_site_label_1
_geom_torsion_atom_site_label_2
_geom_torsion_atom_site_label_3
_geom_torsion_atom_site_label_4
_geom_torsion
_geom_torsion_publ_flag
C1 O1 C7 C8 -96.0(8) no
C1 O1 C7 C12 90.2(7) no
C7 O1 C1 C2 -6.2(9) no
C7 O1 C1 C6 175.4(5) no
C6 O2 C24 C25 91.4(7) no
C6 O2 C24 C29 -96.0(7) no
C24 O2 C6 C1 168.6(5) no
C24 O2 C6 C5 -11.4(9) no
C13 N1 C14 C15 -170.1(5) no
C14 N1 C13 C8 82.5(6) no
C13 N1 C16 N2 169.9(5) no
C16 N1 C13 C8 -84.9(8) no
C14 N1 C16 N2 0.5(7) no
C16 N1 C14 C15 -0.8(7) no
C15 N2 C16 N1 0.0(7) no
C16 N2 C15 C14 -0.6(7) no
C18 N3 C19 C20 -179.2(7) no
C19 N3 C18 C12 -50.4(10) no
C18 N3 C21 N4 -179.5(6) no
C21 N3 C18 C12 127.1(7) no
C19 N3 C21 N4 -1.5(9) no
C21 N3 C19 C20 2.9(10) no
C20 N4 C21 N3 -0.5(9) no
C21 N4 C20 C19 2.4(10) no
C30 N7 C31 C32 -173.6(7) no
C31 N7 C30 C25 81.3(10) no
C30 N7 C33 N8 174.7(7) no
C33 N7 C30 C25 -93.9(10) no
C31 N7 C33 N8 -1.4(10) no
C33 N7 C31 C32 2.3(9) no
C32 N8 C33 N7 -0.2(11) no
C33 N8 C32 C31 1.7(11) no
C35 N9 C36 C37 -178.2(4) no
C36 N9 C35 C29 75.6(7) no
C35 N9 C38 N10 177.8(4) no
C38 N9 C35 C29 -100.5(7) no
C36 N9 C38 N10 1.1(6) no
C38 N9 C36 C37 -1.5(6) no
C37 N10 C38 N9 -0.1(7) no
C38 N10 C37 C36 -0.9(7) no
O1 C1 C2 C3 -174.0(6) no
O1 C1 C6 O2 -6.4(8) no
O1 C1 C6 C5 173.6(5) no
C2 C1 C6 O2 175.1(6) no
C2 C1 C6 C5 -4.9(10) no
C6 C1 C2 C3 4.3(10) no
C1 C2 C3 C4 -0.9(10) no
C1 C2 C3 C22 179.2(6) no
C2 C3 C4 C5 -2.0(10) no
C2 C3 C4 C23 178.7(6) no
C22 C3 C4 C5 177.9(7) no
C22 C3 C4 C23 -1.3(10) no
C3 C4 C5 C6 1.4(10) no
C23 C4 C5 C6 -179.3(6) no
C4 C5 C6 O2 -178.0(6) no
C4 C5 C6 C1 2.0(10) no
O1 C7 C8 C9 -176.4(6) no
O1 C7 C8 C13 0.2(10) no
O1 C7 C12 C11 174.7(6) no
O1 C7 C12 C18 -1.1(12) no
C8 C7 C12 C11 1.2(12) no
C8 C7 C12 C18 -174.7(7) no
C12 C7 C8 C9 -3.0(12) no
C12 C7 C8 C13 173.6(7) no
C7 C8 C9 C10 2.4(11) no
C7 C8 C13 N1 -85.1(8) no
C9 C8 C13 N1 91.4(8) no
C13 C8 C9 C10 -174.1(6) no
C8 C9 C10 C11 -0.1(14) no
C8 C9 C10 C17 176.8(8) no
C9 C10 C11 C12 -1.9(15) no
C17 C10 C11 C12 -179.0(9) no
C10 C11 C12 C7 1.4(14) no
C10 C11 C12 C18 177.3(9) no
C7 C12 C18 N3 -84.9(10) no
C11 C12 C18 N3 99.5(9) no
N1 C14 C15 N2 0.9(8) no
N3 C19 C20 N4 -3.3(12) no
O2 C24 C25 C26 173.9(6) no
O2 C24 C25 C30 -3.6(10) no
O2 C24 C29 C28 -175.4(5) no
O2 C24 C29 C35 7.1(10) no
C25 C24 C29 C28 -3.1(11) no
C25 C24 C29 C35 179.4(6) no
C29 C24 C25 C26 1.7(11) no
C29 C24 C25 C30 -175.8(6) no
C24 C25 C26 C27 -0.4(12) no
C24 C25 C30 N7 176.9(7) no
C26 C25 C30 N7 -0.4(12) no
C30 C25 C26 C27 177.0(7) no
C25 C26 C27 C28 0.8(12) no
C25 C26 C27 C34 179.0(7) no
C26 C27 C28 C29 -2.3(11) no
C34 C27 C28 C29 179.4(6) no
C27 C28 C29 C24 3.4(10) no
C27 C28 C29 C35 -179.2(6) no
C24 C29 C35 N9 -157.8(6) no
C28 C29 C35 N9 24.8(10) no
N7 C31 C32 N8 -2.6(12) no
N9 C36 C37 N10 1.6(7) no
